data_7234583
loop_
_publ_author_name
'Liang Li'
'Qiang Chen'
'Zhigang Niu'
'Xinhui Zhou'
'Tao Yang'
'Wei Huang'

_publ_section_title
;
 Lanthanide metal-organic frameworks assembled from a fluorene-based
 ligand: selective sensing of Pb2+ and Fe3+ ions
;
_journal_name_full 'Journal of Materials Chemistry C'
_journal_page_first 1900
_journal_page_last 1905
_journal_paper_doi 10.1039/C5TC04320D
_journal_volume 4
_journal_year 2016
_chemical_formula_moiety 'C118 H108 N4 O28 Eu4, 15(H2O)'
_chemical_formula_sum 'C118 H138 Eu4 N4 O43'
_chemical_formula_weight 2908.16
_space_group_IT_number 2
_space_group_name_Hall '-P 1'
_space_group_name_H-M_alt 'P -1'
_symmetry_cell_setting triclinic
_symmetry_space_group_name_H-M 'P -1'
_atom_sites_solution_hydrogens geom
_atom_sites_solution_primary direct
_atom_sites_solution_secondary difmap
_cell_angle_alpha 92.915(3)
_cell_angle_beta 103.671(3)
_cell_angle_gamma 112.821(3)
_cell_formula_units_Z 1
_cell_length_a 11.4422(4)
_cell_length_b 13.6499(5)
_cell_length_c 23.9769(8)
_cell_measurement_reflns_used 1920
_cell_measurement_temperature 293(2)
_cell_measurement_theta_max 20.4
_cell_measurement_theta_min 1.9
_cell_volume 3311.2(2)
_computing_cell_refinement SMART
_computing_data_collection 'SMART (Bruker, 2000)'
_computing_data_reduction 'SAINT (Bruker, 2000)'
_computing_molecular_graphics SHELXTL
_computing_publication_material SHELXTL
_computing_structure_refinement SHELXTL
_computing_structure_solution 'SHELXTL (Bruker, 2000)'
_diffrn_ambient_temperature 293(2)
_diffrn_measured_fraction_theta_full 0.999
_diffrn_measured_fraction_theta_max 0.999
_diffrn_measurement_device_type 'Bruker Smart Aepex CCD'
_diffrn_measurement_method 'phi and omega scans'
_diffrn_radiation_monochromator graphite
_diffrn_radiation_source 'fine-focus sealed tube'
_diffrn_radiation_type MoK\a
_diffrn_radiation_wavelength 0.71073
_diffrn_reflns_av_R_equivalents 0.0494
_diffrn_reflns_av_sigmaI/netI 0.0617
_diffrn_reflns_limit_h_max 13
_diffrn_reflns_limit_h_min -13
_diffrn_reflns_limit_k_max 16
_diffrn_reflns_limit_k_min -14
_diffrn_reflns_limit_l_max 28
_diffrn_reflns_limit_l_min -28
_diffrn_reflns_number 26254
_diffrn_reflns_theta_full 25.00
_diffrn_reflns_theta_max 25.00
_diffrn_reflns_theta_min 2.21
_exptl_absorpt_coefficient_mu 1.949
_exptl_absorpt_correction_T_max 0.9261
_exptl_absorpt_correction_T_min 0.8920
_exptl_absorpt_correction_type multi-scan
_exptl_absorpt_process_details 'SADABS; Bruker, 2000'
_exptl_crystal_colour whiteless
_exptl_crystal_density_diffrn 1.458
_exptl_crystal_density_method 'not measured'
_exptl_crystal_description block
_exptl_crystal_F_000 1470
_exptl_crystal_size_max 0.06
_exptl_crystal_size_mid 0.05
_exptl_crystal_size_min 0.04
_refine_diff_density_max 5.792
_refine_diff_density_min -2.282
_refine_diff_density_rms 0.265
_refine_ls_extinction_method none
_refine_ls_goodness_of_fit_ref 1.224
_refine_ls_hydrogen_treatment constr
_refine_ls_matrix_type full
_refine_ls_number_parameters 772
_refine_ls_number_reflns 11675
_refine_ls_number_restraints 33
_refine_ls_restrained_S_all 1.223
_refine_ls_R_factor_all 0.1221
_refine_ls_R_factor_gt 0.1089
_refine_ls_shift/su_max 0.000
_refine_ls_shift/su_mean 0.000
_refine_ls_structure_factor_coef Fsqd
_refine_ls_weighting_details 'calc w=1/[\s^2^(Fo^2^)+(0.0039P)^2^+219.4850P] where P=(Fo^2^+2Fc^2^)/3'
_refine_ls_weighting_scheme calc
_refine_ls_wR_factor_gt 0.2970
_refine_ls_wR_factor_ref 0.3022
_reflns_number_gt 9590
_reflns_number_total 11675
_reflns_threshold_expression >2sigma(I)
_cod_data_source_file J-Mater-Chem-C-2016-4-1900.cif
_cod_data_source_block Eu
_cod_depositor_comments
;
The following automatic conversions were performed:

data item '_symmetry_cell_setting' value 'Triclinic' was changed to
'triclinic' in accordance with the built-in table derived from the
CIF Core dictionary named 'cif_core.dic' version 2.4.5 last updated
on 2014-11-21.

Automatic conversion script
Id: cif_fix_values 6909 2019-04-08 15:41:33Z antanas 
;
_cod_original_sg_symbol_H-M P-1
_cod_database_code 7234583

loop_
_symmetry_equiv_pos_as_xyz
'x, y, z'
'-x, -y, -z'

loop_
_atom_site_label
_atom_site_type_symbol
_atom_site_fract_x
_atom_site_fract_y
_atom_site_fract_z
_atom_site_U_iso_or_equiv
_atom_site_adp_type
_atom_site_occupancy
_atom_site_symmetry_multiplicity
_atom_site_calc_flag
_atom_site_refinement_flags
_atom_site_disorder_assembly
_atom_site_disorder_group
Eu1 Eu 0.37634(9) 0.29865(7) 0.51752(4) 0.0237(2) Uani 1 1 d . . .
Eu2 Eu 0.64560(9) -0.40266(7) 0.96192(4) 0.0308(3) Uani 1 1 d . . .
C1 C -0.292(2) 0.5010(18) 0.0763(9) 0.040(5) Uani 1 1 d . . .
C2 C -0.2172(19) 0.4736(17) 0.1287(8) 0.037(5) Uani 1 1 d . . .
C3 C -0.279(2) 0.3817(18) 0.1514(8) 0.042(5) Uani 1 1 d . . .
H3 H -0.3683 0.3393 0.1355 0.050 Uiso 1 1 calc R . .
C4 C -0.208(2) 0.3532(18) 0.1969(9) 0.043(5) Uani 1 1 d . . .
H4 H -0.2494 0.2897 0.2106 0.052 Uiso 1 1 calc R . .
C5 C -0.0757(18) 0.4185(17) 0.2229(8) 0.034(4) Uani 1 1 d . . .
C6 C 0.0195(18) 0.4132(16) 0.2728(8) 0.032(4) Uani 1 1 d . . .
C7 C 0.009(2) 0.3384(17) 0.3111(9) 0.042(5) Uani 1 1 d . . .
H7 H -0.0680 0.2763 0.3044 0.050 Uiso 1 1 calc R . .
C8 C 0.1140(19) 0.3567(15) 0.3585(8) 0.035(5) Uani 1 1 d . . .
H8 H 0.1070 0.3066 0.3838 0.042 Uiso 1 1 calc R . .
C9 C 0.2304(19) 0.4493(14) 0.3692(7) 0.030(4) Uani 1 1 d . . .
C10 C 0.3426(18) 0.4722(14) 0.4212(8) 0.032(4) Uani 1 1 d . . .
C11 C 0.2428(19) 0.5222(16) 0.3309(8) 0.036(5) Uani 1 1 d . . .
H11 H 0.3214 0.5830 0.3372 0.043 Uiso 1 1 calc R . .
C12 C 0.1381(18) 0.5044(16) 0.2834(8) 0.033(4) Uani 1 1 d . . .
C13 C 0.1262(19) 0.5761(17) 0.2370(8) 0.039(5) Uani 1 1 d . . .
C14 C 0.227(2) 0.584(3) 0.2014(11) 0.069(9) Uani 1 1 d . . .
H14A H 0.2195 0.5140 0.1863 0.083 Uiso 1 1 d R . .
H14B H 0.3144 0.6237 0.2267 0.083 Uiso 1 1 d R . .
H14C H 0.2116 0.6215 0.1695 0.083 Uiso 1 1 d R . .
C15 C 0.147(3) 0.6860(19) 0.2634(12) 0.068(8) Uani 1 1 d . . .
H15A H 0.1307 0.7256 0.2326 0.081 Uiso 1 1 d R . .
H15B H 0.2359 0.7237 0.2876 0.081 Uiso 1 1 d R . .
H15C H 0.0873 0.6787 0.2867 0.081 Uiso 1 1 d R . .
C16 C -0.0161(19) 0.5121(16) 0.2007(8) 0.036(5) Uani 1 1 d . . .
C17 C -0.0855(19) 0.5396(18) 0.1536(9) 0.042(5) Uani 1 1 d . . .
H17 H -0.0444 0.6016 0.1388 0.051 Uiso 1 1 calc R . .
C18 C -0.452(2) -0.3362(15) 0.0750(8) 0.036(5) Uani 1 1 d . . .
C19 C -0.3831(15) -0.2800(13) 0.1356(7) 0.020(3) Uani 1 1 d . . .
C20 C -0.432(2) -0.3056(17) 0.1807(9) 0.041(5) Uani 1 1 d . . .
H20 H -0.5148 -0.3624 0.1739 0.050 Uiso 1 1 calc R . .
C21 C -0.368(2) -0.2528(16) 0.2359(9) 0.040(5) Uani 1 1 d . . .
H21 H -0.4060 -0.2733 0.2661 0.047 Uiso 1 1 calc R . .
C22 C -0.2440(19) -0.1669(15) 0.2467(8) 0.032(4) Uani 1 1 d . . .
C23 C -0.1520(19) -0.0962(16) 0.3000(8) 0.034(4) Uani 1 1 d . . .
C24 C -0.157(2) -0.0971(16) 0.3576(8) 0.035(4) Uani 1 1 d . . .
H24 H -0.2278 -0.1488 0.3669 0.042 Uiso 1 1 calc R . .
C25 C -0.0535(19) -0.0196(15) 0.4010(8) 0.034(4) Uani 1 1 d . . .
H25 H -0.0573 -0.0177 0.4393 0.040 Uiso 1 1 calc R . .
C26 C 0.0530(18) 0.0535(16) 0.3879(8) 0.031(4) Uani 1 1 d . . .
C27 C 0.1689(18) 0.1382(15) 0.4353(8) 0.030(4) Uani 1 1 d . . .
C28 C 0.0607(18) 0.0546(15) 0.3300(8) 0.031(4) Uani 1 1 d . . .
H28 H 0.1327 0.1053 0.3208 0.038 Uiso 1 1 calc R . .
C29 C -0.0414(19) -0.0214(16) 0.2884(8) 0.034(4) Uani 1 1 d . . .
C30 C -0.0567(19) -0.0369(16) 0.2224(8) 0.036(5) Uani 1 1 d . . .
C31 C 0.052(2) -0.068(2) 0.2107(11) 0.064(8) Uani 1 1 d . . .
H31A H 0.0563 -0.1260 0.2307 0.077 Uiso 1 1 d R . .
H31B H 0.1340 -0.0062 0.2244 0.077 Uiso 1 1 d R . .
H31C H 0.0336 -0.0887 0.1694 0.077 Uiso 1 1 d R . .
C32 C -0.052(3) 0.061(2) 0.1958(12) 0.067(8) Uani 1 1 d . . .
H32A H -0.0737 0.0446 0.1540 0.081 Uiso 1 1 d R . .
H32B H 0.0328 0.1195 0.2101 0.081 Uiso 1 1 d R . .
H32C H -0.1168 0.0823 0.2060 0.081 Uiso 1 1 d R . .
C33 C -0.1916(19) -0.1330(16) 0.2006(9) 0.036(4) Uani 1 1 d . . .
C34 C -0.2533(17) -0.1876(13) 0.1467(7) 0.024(4) Uani 1 1 d . . .
H34 H -0.2151 -0.1678 0.1166 0.028 Uiso 1 1 calc R . .
C35 C 0.4620(18) 0.1605(16) 0.5814(8) 0.033(4) Uani 1 1 d . . .
C36 C 0.4966(18) 0.0812(15) 0.6144(8) 0.031(4) Uani 1 1 d . . .
C37 C 0.531(2) 0.0066(15) 0.5884(8) 0.035(4) Uani 1 1 d . . .
H37 H 0.5322 0.0070 0.5497 0.042 Uiso 1 1 calc R . .
C38 C 0.563(2) -0.0676(17) 0.6177(9) 0.038(5) Uani 1 1 d . . .
H38 H 0.5874 -0.1158 0.5997 0.046 Uiso 1 1 calc R . .
C39 C 0.5577(19) -0.0680(15) 0.6761(8) 0.030(4) Uani 1 1 d . . .
C40 C 0.579(2) -0.1390(16) 0.7163(9) 0.036(4) Uani 1 1 d . . .
C41 C 0.618(2) -0.2255(17) 0.7132(10) 0.044(5) Uani 1 1 d . . .
H41 H 0.6348 -0.2473 0.6797 0.053 Uiso 1 1 calc R . .
C42 C 0.631(2) -0.2752(16) 0.7599(10) 0.042(5) Uani 1 1 d . . .
H42 H 0.6547 -0.3327 0.7571 0.050 Uiso 1 1 calc R . .
C43 C 0.611(2) -0.2468(16) 0.8108(8) 0.034(4) Uani 1 1 d . . .
C44 C 0.627(2) -0.2983(16) 0.8621(11) 0.046(6) Uani 1 1 d . . .
C45 C 0.575(2) -0.1569(16) 0.8153(9) 0.036(5) Uani 1 1 d . . .
H45 H 0.5645 -0.1334 0.8502 0.044 Uiso 1 1 calc R . .
C46 C 0.5564(17) -0.1062(15) 0.7685(7) 0.028(4) Uani 1 1 d . . .
C47 C 0.5173(19) -0.0139(15) 0.7633(8) 0.030(4) Uani 1 1 d . . .
C48 C 0.611(3) 0.0819(18) 0.8094(9) 0.050(6) Uani 1 1 d . . .
H48A H 0.6165 0.0630 0.8479 0.060 Uiso 1 1 d R . .
H48B H 0.5799 0.1382 0.8061 0.060 Uiso 1 1 d R . .
H48C H 0.6959 0.1063 0.8025 0.060 Uiso 1 1 d R . .
C49 C 0.373(2) -0.0488(18) 0.7681(10) 0.043(5) Uani 1 1 d . . .
H49A H 0.3151 -0.1133 0.7411 0.052 Uiso 1 1 d R . .
H49B H 0.3444 0.0077 0.7594 0.052 Uiso 1 1 d R . .
H49C H 0.3717 -0.0616 0.8073 0.052 Uiso 1 1 d R . .
C50 C 0.5210(17) 0.0045(16) 0.7018(8) 0.030(4) Uani 1 1 d . . .
C51 C 0.4913(19) 0.0791(15) 0.6722(8) 0.032(4) Uani 1 1 d . . .
H51 H 0.4678 0.1278 0.6902 0.038 Uiso 1 1 calc R . .
C52 C 0.113(3) 0.434(3) 0.5376(18) 0.104(11) Uani 1 1 d U . .
H52A H 0.0285 0.3806 0.5374 0.125 Uiso 1 1 d R . .
H52B H 0.1281 0.4241 0.5001 0.125 Uiso 1 1 d R . .
H52C H 0.1152 0.5041 0.5455 0.125 Uiso 1 1 d R . .
C53 C 0.217(3) 0.419(2) 0.5848(14) 0.068(6) Uani 1 1 d U . .
C54 C 0.211(7) 0.555(4) 0.654(2) 0.19(3) Uani 1 1 d U . .
H54A H 0.2503 0.6206 0.6394 0.226 Uiso 1 1 d R . .
H54B H 0.2343 0.5678 0.6957 0.226 Uiso 1 1 d R . .
H54C H 0.1173 0.5263 0.6385 0.226 Uiso 1 1 d R . .
C55 C 0.353(5) 0.450(4) 0.6798(18) 0.15(2) Uani 1 1 d U . .
H55A H 0.3165 0.3864 0.6966 0.181 Uiso 1 1 d R . .
H55B H 0.3942 0.5116 0.7100 0.181 Uiso 1 1 d R . .
H55C H 0.4175 0.4439 0.6619 0.181 Uiso 1 1 d R . .
C56 C 0.807(4) 0.170(4) 0.4214(18) 0.115(15) Uani 1 1 d . . .
H56A H 0.8992 0.1910 0.4267 0.138 Uiso 1 1 d R . .
H56B H 0.7692 0.1869 0.3846 0.138 Uiso 1 1 d R . .
H56C H 0.7652 0.0942 0.4215 0.138 Uiso 1 1 d R . .
C57 C 0.780(4) 0.237(3) 0.479(3) 0.16(3) Uani 1 1 d . . .
C58 C 0.794(4) 0.280(4) 0.5672(19) 0.119(15) Uani 1 1 d . . .
H58A H 0.7604 0.3308 0.5517 0.143 Uiso 1 1 d R . .
H58B H 0.8776 0.3179 0.5952 0.143 Uiso 1 1 d R . .
H58C H 0.7336 0.2327 0.5859 0.143 Uiso 1 1 d R . .
C59 C 0.857(5) 0.129(4) 0.532(3) 0.18(3) Uani 1 1 d . . .
H59A H 0.7867 0.0580 0.5242 0.219 Uiso 1 1 d R . .
H59B H 0.8941 0.1505 0.5734 0.219 Uiso 1 1 d R . .
H59C H 0.9243 0.1275 0.5149 0.219 Uiso 1 1 d R . .
N1 N 0.808(4) 0.201(4) 0.509(3) 0.19(3) Uani 1 1 d . . .
N2 N 0.255(4) 0.476(2) 0.6303(12) 0.096(9) Uani 1 1 d U . .
O1 O -0.2304(15) 0.5607(15) 0.0465(7) 0.059(5) Uani 1 1 d . . .
O2 O -0.4168(14) 0.4630(13) 0.0648(7) 0.056(5) Uani 1 1 d . . .
O3 O 0.4536(13) 0.5438(12) 0.4235(6) 0.048(4) Uani 1 1 d . . .
O4 O 0.3180(13) 0.4203(10) 0.4631(5) 0.033(3) Uani 1 1 d . . .
O5 O -0.3936(16) -0.3087(13) 0.0354(7) 0.051(4) Uani 1 1 d . . .
O6 O -0.5645(14) -0.4124(11) 0.0665(7) 0.046(4) Uani 1 1 d . . .
O7 O 0.2684(13) 0.1961(10) 0.4213(5) 0.032(3) Uani 1 1 d . . .
O8 O 0.1596(14) 0.1463(12) 0.4858(6) 0.044(4) Uani 1 1 d . . .
O9 O 0.4570(15) 0.1563(12) 0.5284(6) 0.043(4) Uani 1 1 d . . .
O10 O 0.4353(15) 0.2304(11) 0.6069(6) 0.038(3) Uani 1 1 d . . .
O11 O 0.6367(18) -0.3892(13) 0.8579(7) 0.056(4) Uani 1 1 d . . .
O12 O 0.6278(18) -0.2584(13) 0.9120(6) 0.051(4) Uani 1 1 d . . .
O13 O 0.5433(15) 0.3584(12) 0.4645(7) 0.049(4) Uani 1 1 d . . .
O14 O 0.2616(17) 0.3528(14) 0.5725(8) 0.057(4) Uani 1 1 d . . .
O15 O 0.739(2) 0.3039(19) 0.4591(12) 0.099(8) Uani 1 1 d . . .
O16 O 0.0000 0.5000 0.0000 0.45(7) Uani 1 2 d SU . .
O17 O 0.887(11) 0.955(9) 0.975(5) 0.25(5) Uani 0.50 1 d PU . .
O18 O 0.436(14) 0.039(14) 0.985(10) 0.48(14) Uani 0.50 1 d P . .
O19 O 0.843(6) -0.424(4) 0.941(2) 0.26(2) Uani 1 1 d DU . .
O20 O 0.871(4) -0.279(3) 0.9779(17) 0.178(15) Uani 1 1 d DU . .
O21 O 0.004(6) 0.707(5) 0.918(5) 0.40(6) Uani 1 1 d . . .
O22 O 0.046(8) 0.816(11) 0.055(3) 0.77(15) Uani 1 1 d . . .
O23 O 0.134(16) 0.711(10) 0.986(4) 0.56(9) Uani 1 1 d . . .

loop_
_atom_site_aniso_label
_atom_site_aniso_U_11
_atom_site_aniso_U_22
_atom_site_aniso_U_33
_atom_site_aniso_U_23
_atom_site_aniso_U_13
_atom_site_aniso_U_12
Eu1 0.0254(5) 0.0222(5) 0.0211(5) 0.0077(3) 0.0014(3) 0.0097(4)
Eu2 0.0314(5) 0.0280(5) 0.0210(5) 0.0094(4) -0.0053(4) 0.0063(4)
C1 0.036(11) 0.049(13) 0.033(11) 0.015(10) -0.002(9) 0.020(10)
C2 0.030(10) 0.050(12) 0.023(10) 0.003(9) -0.008(8) 0.018(9)
C3 0.028(10) 0.052(13) 0.029(10) 0.014(9) -0.007(8) 0.007(9)
C4 0.029(10) 0.045(12) 0.036(11) 0.017(10) -0.005(9) 0.002(9)
C5 0.027(10) 0.045(12) 0.026(10) 0.015(9) 0.002(8) 0.012(9)
C6 0.023(9) 0.039(11) 0.023(9) 0.011(8) -0.001(7) 0.005(8)
C7 0.028(10) 0.034(11) 0.043(12) 0.014(9) -0.001(9) -0.002(9)
C8 0.037(11) 0.028(10) 0.032(10) 0.019(8) -0.003(8) 0.012(8)
C9 0.036(10) 0.027(9) 0.018(9) 0.003(7) -0.010(8) 0.015(8)
C10 0.031(10) 0.025(9) 0.029(10) 0.000(8) -0.013(8) 0.013(8)
C11 0.028(10) 0.035(11) 0.034(11) 0.017(9) -0.003(8) 0.007(8)
C12 0.028(10) 0.038(11) 0.020(9) 0.011(8) -0.009(7) 0.010(8)
C13 0.030(10) 0.047(12) 0.027(10) 0.021(9) -0.003(8) 0.007(9)
C14 0.034(13) 0.11(2) 0.046(14) 0.042(15) 0.003(11) 0.014(14)
C15 0.058(16) 0.043(14) 0.069(18) 0.025(13) -0.012(13) 0.002(12)
C16 0.029(10) 0.041(11) 0.029(10) 0.019(9) 0.000(8) 0.008(9)
C17 0.031(11) 0.053(13) 0.034(11) 0.028(10) 0.007(9) 0.007(10)
C18 0.046(12) 0.024(10) 0.030(10) 0.003(8) 0.006(9) 0.010(9)
C19 0.011(7) 0.026(9) 0.016(8) -0.003(7) -0.003(6) 0.006(7)
C20 0.028(10) 0.034(11) 0.046(12) -0.003(9) 0.006(9) -0.001(9)
C21 0.038(11) 0.035(11) 0.040(12) 0.006(9) 0.015(9) 0.006(9)
C22 0.037(11) 0.027(10) 0.029(10) -0.003(8) 0.001(8) 0.015(8)
C23 0.032(10) 0.040(11) 0.031(10) 0.007(8) 0.010(8) 0.015(9)
C24 0.035(11) 0.036(11) 0.033(11) 0.008(8) 0.015(9) 0.011(9)
C25 0.040(11) 0.033(10) 0.028(10) 0.000(8) 0.014(9) 0.012(9)
C26 0.031(10) 0.037(10) 0.023(9) 0.002(8) -0.001(8) 0.016(9)
C27 0.029(10) 0.029(10) 0.031(10) -0.001(8) 0.005(8) 0.012(8)
C28 0.023(9) 0.031(10) 0.035(10) 0.002(8) 0.006(8) 0.007(8)
C29 0.033(10) 0.038(11) 0.029(10) 0.008(8) 0.008(8) 0.014(9)
C30 0.029(10) 0.037(11) 0.032(11) 0.005(9) 0.013(8) 0.001(9)
C31 0.042(13) 0.09(2) 0.045(14) -0.012(13) 0.012(11) 0.015(14)
C32 0.053(15) 0.056(16) 0.059(16) 0.009(13) 0.015(13) -0.013(13)
C33 0.032(10) 0.033(11) 0.038(11) 0.002(9) 0.007(9) 0.012(9)
C34 0.032(9) 0.018(8) 0.009(7) -0.007(6) 0.007(7) -0.003(7)
C35 0.025(9) 0.041(11) 0.027(10) 0.016(8) 0.006(8) 0.007(8)
C36 0.025(9) 0.035(10) 0.035(10) 0.013(8) 0.009(8) 0.012(8)
C37 0.053(12) 0.035(11) 0.025(10) 0.012(8) 0.015(9) 0.023(10)
C38 0.049(12) 0.048(12) 0.045(12) 0.026(10) 0.026(10) 0.038(11)
C39 0.034(10) 0.029(10) 0.031(10) 0.010(8) 0.015(8) 0.012(8)
C40 0.036(11) 0.040(11) 0.032(10) 0.008(9) 0.007(9) 0.018(9)
C41 0.046(12) 0.041(12) 0.053(14) 0.024(10) 0.017(11) 0.022(10)
C42 0.049(13) 0.032(11) 0.056(14) 0.022(10) 0.013(11) 0.029(10)
C43 0.044(11) 0.038(11) 0.027(10) 0.008(8) 0.011(9) 0.023(9)
C44 0.029(10) 0.026(10) 0.077(17) 0.028(11) -0.001(10) 0.012(9)
C45 0.049(12) 0.040(11) 0.038(11) 0.032(9) 0.016(9) 0.032(10)
C46 0.027(9) 0.032(10) 0.023(9) 0.017(8) 0.009(7) 0.009(8)
C47 0.040(11) 0.032(10) 0.026(9) 0.019(8) 0.014(8) 0.018(9)
C48 0.075(17) 0.042(13) 0.036(12) 0.010(10) 0.011(11) 0.029(12)
C49 0.043(12) 0.048(13) 0.051(13) 0.022(11) 0.022(10) 0.024(10)
C50 0.025(9) 0.040(11) 0.025(9) 0.009(8) 0.010(8) 0.009(8)
C51 0.040(11) 0.031(10) 0.033(10) 0.012(8) 0.019(9) 0.019(9)
C52 0.045(17) 0.11(3) 0.16(2) 0.01(2) 0.022(16) 0.039(18)
C53 0.073(17) 0.052(15) 0.079(15) 0.007(11) 0.039(12) 0.017(14)
C54 0.34(8) 0.16(5) 0.19(5) 0.04(3) 0.17(5) 0.18(5)
C55 0.20(5) 0.14(4) 0.09(2) -0.03(3) -0.01(3) 0.08(4)
C56 0.09(3) 0.16(4) 0.13(4) 0.02(3) 0.06(3) 0.07(3)
C57 0.036(19) 0.06(3) 0.34(9) 0.06(4) 0.01(3) -0.004(17)
C58 0.10(3) 0.14(4) 0.12(4) 0.01(3) 0.06(3) 0.04(3)
C59 0.13(4) 0.15(5) 0.30(8) 0.14(5) 0.06(5) 0.09(4)
N1 0.07(2) 0.12(3) 0.37(9) 0.16(5) 0.02(3) 0.03(2)
N2 0.18(3) 0.070(17) 0.076(13) 0.011(11) 0.064(14) 0.075(19)
O1 0.044(9) 0.080(12) 0.039(9) 0.033(9) -0.007(7) 0.020(9)
O2 0.026(8) 0.062(10) 0.055(10) 0.011(8) -0.021(7) 0.010(7)
O3 0.027(7) 0.041(8) 0.047(9) 0.016(7) -0.011(6) -0.005(6)
O4 0.033(7) 0.033(7) 0.027(7) 0.014(6) -0.003(5) 0.013(6)
O5 0.054(10) 0.046(9) 0.046(9) 0.008(7) 0.008(8) 0.016(8)
O6 0.041(8) 0.030(8) 0.053(9) 0.008(7) 0.002(7) 0.007(7)
O7 0.035(7) 0.032(7) 0.028(7) 0.004(6) 0.009(6) 0.011(6)
O8 0.039(8) 0.055(9) 0.023(7) 0.005(6) 0.013(6) 0.003(7)
O9 0.066(10) 0.051(9) 0.030(8) 0.017(7) 0.011(7) 0.043(8)
O10 0.059(9) 0.039(8) 0.030(7) 0.021(6) 0.020(7) 0.028(7)
O11 0.086(13) 0.055(10) 0.042(9) 0.024(8) 0.017(9) 0.043(10)
O12 0.084(12) 0.051(9) 0.029(8) 0.016(7) 0.015(8) 0.037(9)
O13 0.046(9) 0.041(8) 0.069(11) 0.023(8) 0.034(8) 0.017(7)
O14 0.061(11) 0.061(11) 0.073(12) 0.025(9) 0.036(9) 0.039(9)
O15 0.077(15) 0.088(16) 0.17(2) 0.060(17) 0.057(16) 0.051(14)
O16 0.45(7) 0.45(7) 0.45(7) 0.072(16) 0.12(2) 0.19(3)
O17 0.25(5) 0.25(5) 0.25(5) 0.040(13) 0.068(16) 0.10(2)
O18 0.29(17) 0.5(2) 0.9(4) 0.4(3) 0.4(2) 0.22(16)
O19 0.26(3) 0.26(3) 0.26(3) 0.040(11) 0.071(12) 0.111(14)
O20 0.173(17) 0.180(17) 0.168(17) 0.049(10) 0.042(10) 0.058(10)
O21 0.18(5) 0.19(6) 0.9(2) 0.11(9) 0.15(9) 0.08(5)
O22 0.36(10) 1.1(3) 0.25(7) -0.36(12) 0.21(8) -0.33(14)
O23 0.9(3) 0.57(18) 0.26(9) 0.20(11) 0.10(12) 0.32(18)

loop_
_atom_type_symbol
_atom_type_description
_atom_type_scat_dispersion_real
_atom_type_scat_dispersion_imag
_atom_type_scat_source
C C 0.0033 0.0016 'International Tables Vol C Tables 4.2.6.8 and 6.1.1.4'
O O 0.0106 0.0060 'International Tables Vol C Tables 4.2.6.8 and 6.1.1.4'
Eu Eu -0.1578 3.6682 'International Tables Vol C Tables 4.2.6.8 and 6.1.1.4'
N N 0.0061 0.0033 'International Tables Vol C Tables 4.2.6.8 and 6.1.1.4'
H H 0.0000 0.0000 'International Tables Vol C Tables 4.2.6.8 and 6.1.1.4'

loop_
_geom_angle_atom_site_label_1
_geom_angle_atom_site_label_2
_geom_angle_atom_site_label_3
_geom_angle
_geom_angle_site_symmetry_1
_geom_angle_site_symmetry_3
O14 Eu1 O3 78.8(6) . 2_666
O14 Eu1 O4 77.9(5) . .
O3 Eu1 O4 84.0(5) 2_666 .
O14 Eu1 O7 121.7(6) . .
O3 Eu1 O7 147.1(5) 2_666 .
O4 Eu1 O7 76.8(4) . .
O14 Eu1 O10 79.7(5) . .
O3 Eu1 O10 79.0(5) 2_666 .
O4 Eu1 O10 154.0(5) . .
O7 Eu1 O10 126.9(5) . .
O14 Eu1 O13 145.4(6) . .
O3 Eu1 O13 75.0(6) 2_666 .
O4 Eu1 O13 77.3(5) . .
O7 Eu1 O13 74.9(5) . .
O10 Eu1 O13 116.3(5) . .
O14 Eu1 O8 79.2(6) . .
O3 Eu1 O8 157.3(5) 2_666 .
O4 Eu1 O8 97.0(5) . .
O7 Eu1 O8 53.4(4) . .
O10 Eu1 O8 91.4(5) . .
O13 Eu1 O8 127.5(5) . .
O14 Eu1 O9 129.4(5) . .
O3 Eu1 O9 106.4(5) 2_666 .
O4 Eu1 O9 151.8(5) . .
O7 Eu1 O9 81.1(5) . .
O10 Eu1 O9 53.5(5) . .
O13 Eu1 O9 80.3(5) . .
O8 Eu1 O9 83.3(5) . .
O14 Eu1 C27 100.6(6) . .
O3 Eu1 C27 169.9(5) 2_666 .
O4 Eu1 C27 86.0(5) . .
O7 Eu1 C27 26.7(5) . .
O10 Eu1 C27 111.0(5) . .
O13 Eu1 C27 101.3(6) . .
O8 Eu1 C27 26.7(5) . .
O9 Eu1 C27 81.9(5) . .
O14 Eu1 C35 104.7(6) . .
O3 Eu1 C35 93.9(5) 2_666 .
O4 Eu1 C35 176.3(5) . .
O7 Eu1 C35 103.7(5) . .
O10 Eu1 C35 27.1(5) . .
O13 Eu1 C35 99.3(5) . .
O8 Eu1 C35 86.1(5) . .
O9 Eu1 C35 26.5(5) . .
C27 Eu1 C35 96.1(6) . .
O6 Eu2 O2 74.9(6) 2_546 2_556
O6 Eu2 O5 128.6(6) 2_546 1_656
O2 Eu2 O5 76.5(6) 2_556 1_656
O6 Eu2 O1 82.9(6) 2_546 1_646
O2 Eu2 O1 124.2(6) 2_556 1_646
O5 Eu2 O1 79.3(6) 1_656 1_646
O6 Eu2 O20 124.8(10) 2_546 .
O2 Eu2 O20 157.4(10) 2_556 .
O5 Eu2 O20 95.2(11) 1_656 .
O1 Eu2 O20 73.4(10) 1_646 .
O6 Eu2 O12 133.3(5) 2_546 .
O2 Eu2 O12 81.2(6) 2_556 .
O5 Eu2 O12 81.8(5) 1_656 .
O1 Eu2 O12 142.7(6) 1_646 .
O20 Eu2 O12 76.8(10) . .
O6 Eu2 O11 85.8(5) 2_546 .
O2 Eu2 O11 87.9(6) 2_556 .
O5 Eu2 O11 134.4(5) 1_656 .
O1 Eu2 O11 141.0(6) 1_646 .
O20 Eu2 O11 83.1(10) . .
O12 Eu2 O11 53.4(5) . .
O6 Eu2 O19 77.7(11) 2_546 .
O2 Eu2 O19 146.3(12) 2_556 .
O5 Eu2 O19 136.9(12) 1_656 .
O1 Eu2 O19 70.4(14) 1_646 .
O20 Eu2 O19 47.6(7) . .
O12 Eu2 O19 104.4(13) . .
O11 Eu2 O19 70.8(13) . .
O6 Eu2 C44 110.1(6) 2_546 .
O2 Eu2 C44 83.6(6) 2_556 .
O5 Eu2 C44 108.0(6) 1_656 .
O1 Eu2 C44 152.0(6) 1_646 .
O20 Eu2 C44 79.0(10) . .
O12 Eu2 C44 26.6(6) . .
O11 Eu2 C44 26.8(6) . .
O19 Eu2 C44 87.8(14) . .
O6 Eu2 C1 73.9(5) 2_546 1_646
O2 Eu2 C1 104.0(6) 2_556 1_646
O5 Eu2 C1 73.0(6) 1_656 1_646
O1 Eu2 C1 20.3(6) 1_646 1_646
O20 Eu2 C1 93.2(10) . 1_646
O12 Eu2 C1 151.9(6) . 1_646
O11 Eu2 C1 152.5(6) . 1_646
O19 Eu2 C1 86.6(13) . 1_646
C44 Eu2 C1 172.2(6) . 1_646
O6 Eu2 Eu2 63.9(4) 2_546 2_647
O2 Eu2 Eu2 48.2(4) 2_556 2_647
O5 Eu2 Eu2 65.1(4) 1_656 2_647
O1 Eu2 Eu2 76.1(4) 1_646 2_647
O20 Eu2 Eu2 146.3(9) . 2_647
O12 Eu2 Eu2 123.3(4) . 2_647
O11 Eu2 Eu2 130.4(4) . 2_647
O19 Eu2 Eu2 131.4(12) . 2_647
C44 Eu2 Eu2 131.8(4) . 2_647
C1 Eu2 Eu2 55.9(4) 1_646 2_647
O1 C1 O2 122.4(18) . .
O1 C1 C2 119.2(19) . .
O2 C1 C2 118.3(19) . .
O1 C1 Eu2 41.9(9) . 1_464
O2 C1 Eu2 80.6(11) . 1_464
C2 C1 Eu2 161.0(15) . 1_464
C17 C2 C3 120.2(17) . .
C17 C2 C1 119.2(19) . .
C3 C2 C1 120.5(18) . .
C4 C3 C2 120.5(18) . .
C4 C3 H3 119.8 . .
C2 C3 H3 119.8 . .
C3 C4 C5 120.4(19) . .
C3 C4 H4 119.8 . .
C5 C4 H4 119.8 . .
C4 C5 C16 118.5(17) . .
C4 C5 C6 132.7(18) . .
C16 C5 C6 108.7(16) . .
C7 C6 C12 118.6(16) . .
C7 C6 C5 131.6(17) . .
C12 C6 C5 109.7(16) . .
C8 C7 C6 119.9(17) . .
C8 C7 H7 120.1 . .
C6 C7 H7 120.1 . .
C7 C8 C9 120.8(16) . .
C7 C8 H8 119.6 . .
C9 C8 H8 119.6 . .
C11 C9 C8 119.9(16) . .
C11 C9 C10 118.6(17) . .
C8 C9 C10 121.5(16) . .
O3 C10 O4 123.4(16) . .
O3 C10 C9 119.3(17) . .
O4 C10 C9 117.1(17) . .
C9 C11 C12 119.5(18) . .
C9 C11 H11 120.2 . .
C12 C11 H11 120.2 . .
C11 C12 C6 121.2(17) . .
C11 C12 C13 128.9(17) . .
C6 C12 C13 109.8(15) . .
C15 C13 C16 111.5(19) . .
C15 C13 C12 111.8(18) . .
C16 C13 C12 101.0(15) . .
C15 C13 C14 111(2) . .
C16 C13 C14 112.0(18) . .
C12 C13 C14 109.0(18) . .
C13 C14 H14A 112.5 . .
C13 C14 H14B 107.9 . .
H14A C14 H14B 109.4 . .
C13 C14 H14C 108.1 . .
H14A C14 H14C 109.2 . .
H14B C14 H14C 109.7 . .
C13 C15 H15A 108.7 . .
C13 C15 H15B 110.4 . .
H15A C15 H15B 109.7 . .
C13 C15 H15C 109.3 . .
H15A C15 H15C 109.7 . .
H15B C15 H15C 108.9 . .
C17 C16 C5 121.4(18) . .
C17 C16 C13 127.8(17) . .
C5 C16 C13 110.8(15) . .
C16 C17 C2 119.0(18) . .
C16 C17 H17 120.5 . .
C2 C17 H17 120.5 . .
O6 C18 O5 124.1(19) . .
O6 C18 C19 116.7(18) . .
O5 C18 C19 119.1(18) . .
C20 C19 C34 117.7(15) . .
C20 C19 C18 124.1(16) . .
C34 C19 C18 118.2(15) . .
C19 C20 C21 123.3(18) . .
C19 C20 H20 118.3 . .
C21 C20 H20 118.3 . .
C20 C21 C22 119.0(19) . .
C20 C21 H21 120.5 . .
C22 C21 H21 120.5 . .
C33 C22 C21 120.0(18) . .
C33 C22 C23 108.0(17) . .
C21 C22 C23 131.9(19) . .
C29 C23 C24 118.6(18) . .
C29 C23 C22 110.6(17) . .
C24 C23 C22 130.7(18) . .
C25 C24 C23 119.0(18) . .
C25 C24 H24 120.5 . .
C23 C24 H24 120.5 . .
C26 C25 C24 120.6(18) . .
C26 C25 H25 119.7 . .
C24 C25 H25 119.7 . .
C25 C26 C28 121.2(17) . .
C25 C26 C27 121.3(17) . .
C28 C26 C27 117.5(17) . .
O7 C27 O8 122.8(17) . .
O7 C27 C26 118.2(17) . .
O8 C27 C26 119.1(17) . .
O7 C27 Eu1 60.4(9) . .
O8 C27 Eu1 62.4(10) . .
C26 C27 Eu1 177.1(13) . .
C29 C28 C26 117.1(17) . .
C29 C28 H28 121.5 . .
C26 C28 H28 121.5 . .
C28 C29 C23 123.4(18) . .
C28 C29 C30 127.1(18) . .
C23 C29 C30 109.5(16) . .
C32 C30 C31 109(2) . .
C32 C30 C33 113.2(18) . .
C31 C30 C33 110.4(18) . .
C32 C30 C29 112.9(18) . .
C31 C30 C29 109.9(18) . .
C33 C30 C29 100.9(15) . .
C30 C31 H31A 110.5 . .
C30 C31 H31B 108.2 . .
H31A C31 H31B 109.4 . .
C30 C31 H31C 109.6 . .
H31A C31 H31C 109.7 . .
H31B C31 H31C 109.4 . .
C30 C32 H32A 109.5 . .
C30 C32 H32B 111.1 . .
H32A C32 H32B 109.4 . .
C30 C32 H32C 108.0 . .
H32A C32 H32C 109.8 . .
H32B C32 H32C 109.1 . .
C34 C33 C22 120.5(18) . .
C34 C33 C30 128.3(18) . .
C22 C33 C30 111.0(17) . .
C33 C34 C19 119.3(15) . .
C33 C34 H34 120.3 . .
C19 C34 H34 120.3 . .
O9 C35 O10 120.8(17) . .
O9 C35 C36 119.4(18) . .
O10 C35 C36 119.7(16) . .
O9 C35 Eu1 60.9(10) . .
O10 C35 Eu1 60.0(9) . .
C36 C35 Eu1 175.6(13) . .
C37 C36 C51 119.0(17) . .
C37 C36 C35 121.1(17) . .
C51 C36 C35 119.9(17) . .
C38 C37 C36 122.4(18) . .
C38 C37 H37 118.8 . .
C36 C37 H37 118.8 . .
C37 C38 C39 117.6(18) . .
C37 C38 H38 121.2 . .
C39 C38 H38 121.2 . .
C50 C39 C38 120.1(17) . .
C50 C39 C40 109.8(16) . .
C38 C39 C40 130.0(18) . .
C41 C40 C46 119.5(18) . .
C41 C40 C39 133.8(19) . .
C46 C40 C39 106.7(17) . .
C42 C41 C40 119(2) . .
C42 C41 H41 120.7 . .
C40 C41 H41 120.7 . .
C41 C42 C43 124(2) . .
C41 C42 H42 117.9 . .
C43 C42 H42 117.9 . .
C42 C43 C45 117.9(17) . .
C42 C43 C44 124.8(19) . .
C45 C43 C44 117.3(18) . .
O12 C44 O11 117.5(19) . .
O12 C44 C43 122.6(18) . .
O11 C44 C43 120(2) . .
O12 C44 Eu2 56.9(10) . .
O11 C44 Eu2 60.6(11) . .
C43 C44 Eu2 177.4(15) . .
C46 C45 C43 120.1(19) . .
C46 C45 H45 120.0 . .
C43 C45 H45 120.0 . .
C45 C46 C40 119.6(18) . .
C45 C46 C47 128.9(18) . .
C40 C46 C47 111.4(15) . .
C46 C47 C48 111.4(16) . .
C46 C47 C50 101.4(15) . .
C48 C47 C50 114.1(16) . .
C46 C47 C49 110.0(15) . .
C48 C47 C49 109.9(18) . .
C50 C47 C49 109.8(16) . .
C47 C48 H48A 111.3 . .
C47 C48 H48B 109.1 . .
H48A C48 H48B 109.4 . .
C47 C48 H48C 107.8 . .
H48A C48 H48C 109.7 . .
H48B C48 H48C 109.5 . .
C47 C49 H49A 109.7 . .
C47 C49 H49B 109.4 . .
H49A C49 H49B 109.5 . .
C47 C49 H49C 109.0 . .
H49A C49 H49C 109.8 . .
H49B C49 H49C 109.5 . .
C51 C50 C39 121.4(17) . .
C51 C50 C47 128.0(18) . .
C39 C50 C47 110.6(16) . .
C50 C51 C36 119.4(18) . .
C50 C51 H51 120.3 . .
C36 C51 H51 120.3 . .
C53 C52 H52A 108.1 . .
C53 C52 H52B 110.5 . .
H52A C52 H52B 109.6 . .
C53 C52 H52C 109.8 . .
H52A C52 H52C 109.3 . .
H52B C52 H52C 109.5 . .
N2 C53 O14 124(3) . .
N2 C53 C52 118(3) . .
O14 C53 C52 118(3) . .
N2 C54 H54A 107.8 . .
N2 C54 H54B 113.5 . .
H54A C54 H54B 109.9 . .
N2 C54 H54C 107.1 . .
H54A C54 H54C 109.0 . .
H54B C54 H54C 109.4 . .
N2 C55 H55A 117.3 . .
N2 C55 H55B 106.1 . .
H55A C55 H55B 108.9 . .
N2 C55 H55C 104.8 . .
H55A C55 H55C 109.4 . .
H55B C55 H55C 110.1 . .
C57 C56 H56A 110.5 . .
C57 C56 H56B 110.3 . .
H56A C56 H56B 109.3 . .
C57 C56 H56C 108.0 . .
H56A C56 H56C 109.1 . .
H56B C56 H56C 109.7 . .
N1 C57 O15 155(10) . .
N1 C57 C56 97(7) . .
O15 C57 C56 108(6) . .
N1 C58 H58A 109.3 . .
N1 C58 H58B 110.6 . .
H58A C58 H58B 109.6 . .
N1 C58 H58C 108.8 . .
H58A C58 H58C 109.7 . .
H58B C58 H58C 108.8 . .
N1 C59 H59A 109.5 . .
N1 C59 H59B 109.5 . .
H59A C59 H59B 109.5 . .
N1 C59 H59C 109.4 . .
H59A C59 H59C 109.5 . .
H59B C59 H59C 109.5 . .
C57 N1 C59 156(10) . .
C57 N1 C58 96(7) . .
C59 N1 C58 108(5) . .
C53 N2 C54 132(4) . .
C53 N2 C55 115(3) . .
C54 N2 C55 112(3) . .
C1 O1 Eu2 117.9(13) . 1_464
C1 O2 Eu2 175.3(15) . 2_556
C10 O3 Eu1 142.1(15) . 2_666
C10 O4 Eu1 141.3(13) . .
C18 O5 Eu2 134.6(13) . 1_454
C18 O6 Eu2 133.1(14) . 2_546
C27 O7 Eu1 92.9(11) . .
C27 O8 Eu1 90.9(11) . .
C35 O9 Eu1 92.6(12) . .
C35 O10 Eu1 92.9(10) . .
C44 O11 Eu2 92.5(14) . .
C44 O12 Eu2 96.6(12) . .
C53 O14 Eu1 149.1(17) . .

loop_
_geom_bond_atom_site_label_1
_geom_bond_atom_site_label_2
_geom_bond_distance
_geom_bond_site_symmetry_2
Eu1 O14 2.340(16) .
Eu1 O3 2.357(14) 2_666
Eu1 O4 2.361(12) .
Eu1 O7 2.406(13) .
Eu1 O10 2.435(12) .
Eu1 O13 2.444(14) .
Eu1 O8 2.449(14) .
Eu1 O9 2.455(13) .
Eu1 C27 2.763(18) .
Eu1 C35 2.807(19) .
Eu2 O6 2.326(14) 2_546
Eu2 O2 2.329(14) 2_556
Eu2 O5 2.355(17) 1_656
Eu2 O1 2.380(13) 1_646
Eu2 O20 2.40(4) .
Eu2 O12 2.406(14) .
Eu2 O11 2.490(15) .
Eu2 O19 2.55(5) .
Eu2 C44 2.85(2) .
Eu2 C1 3.152(19) 1_646
Eu2 Eu2 4.2425(19) 2_647
C1 O1 1.23(3) .
C1 O2 1.27(3) .
C1 C2 1.49(2) .
C1 Eu2 3.152(19) 1_464
C2 C17 1.38(3) .
C2 C3 1.39(3) .
C3 C4 1.36(3) .
C3 H3 0.9300 .
C4 C5 1.39(3) .
C4 H4 0.9300 .
C5 C16 1.40(3) .
C5 C6 1.44(2) .
C6 C7 1.40(3) .
C6 C12 1.40(3) .
C7 C8 1.37(3) .
C7 H7 0.9300 .
C8 C9 1.39(3) .
C8 H8 0.9300 .
C9 C11 1.38(2) .
C9 C10 1.48(2) .
C10 O3 1.25(2) .
C10 O4 1.28(2) .
C11 C12 1.38(2) .
C11 H11 0.9300 .
C12 C13 1.53(2) .
C13 C15 1.50(3) .
C13 C16 1.52(3) .
C13 C14 1.57(3) .
C14 H14A 0.9618 .
C14 H14B 0.9562 .
C14 H14C 0.9650 .
C15 H15A 0.9648 .
C15 H15B 0.9560 .
C15 H15C 0.9625 .
C16 C17 1.38(3) .
C17 H17 0.9300 .
C18 O6 1.26(2) .
C18 O5 1.28(3) .
C18 C19 1.48(2) .
C19 C20 1.34(3) .
C19 C34 1.48(2) .
C20 C21 1.36(3) .
C20 H20 0.9300 .
C21 C22 1.40(3) .
C21 H21 0.9300 .
C22 C33 1.39(3) .
C22 C23 1.46(3) .
C23 C29 1.38(3) .
C23 C24 1.40(3) .
C24 C25 1.39(3) .
C24 H24 0.9300 .
C25 C26 1.36(3) .
C25 H25 0.9300 .
C26 C28 1.41(3) .
C26 C27 1.53(2) .
C27 O7 1.24(2) .
C27 O8 1.24(2) .
C28 C29 1.36(3) .
C28 H28 0.9300 .
C29 C30 1.55(3) .
C30 C32 1.50(3) .
C30 C31 1.53(3) .
C30 C33 1.53(3) .
C31 H31A 0.9630 .
C31 H31B 0.9548 .
C31 H31C 0.9665 .
C32 H32A 0.9665 .
C32 H32B 0.9546 .
C32 H32C 0.9612 .
C33 C34 1.34(2) .
C34 H34 0.9300 .
C35 O9 1.25(2) .
C35 O10 1.28(2) .
C35 C36 1.49(3) .
C36 C37 1.39(3) .
C36 C51 1.40(3) .
C37 C38 1.38(3) .
C37 H37 0.9300 .
C38 C39 1.42(3) .
C38 H38 0.9300 .
C39 C50 1.39(3) .
C39 C40 1.45(3) .
C40 C41 1.42(3) .
C40 C46 1.42(3) .
C41 C42 1.34(3) .
C41 H41 0.9300 .
C42 C43 1.36(3) .
C42 H42 0.9300 .
C43 C45 1.44(3) .
C43 C44 1.46(3) .
C44 O12 1.28(3) .
C44 O11 1.29(3) .
C45 C46 1.37(2) .
C45 H45 0.9300 .
C46 C47 1.49(3) .
C47 C48 1.51(3) .
C47 C50 1.51(2) .
C47 C49 1.57(3) .
C48 H48A 0.9666 .
C48 H48B 0.9621 .
C48 H48C 0.9573 .
C49 H49A 0.9588 .
C49 H49B 0.9622 .
C49 H49C 0.9669 .
C50 C51 1.37(3) .
C51 H51 0.9300 .
C52 C53 1.51(4) .
C52 H52A 0.9552 .
C52 H52B 0.9669 .
C52 H52C 0.9616 .
C53 N2 1.18(4) .
C53 O14 1.26(3) .
C54 N2 1.49(4) .
C54 H54A 0.9603 .
C54 H54B 0.9665 .
C54 H54C 0.9553 .
C55 N2 1.59(5) .
C55 H55A 0.9609 .
C55 H55B 0.9614 .
C55 H55C 0.9617 .
C56 C57 1.77(8) .
C56 H56A 0.9559 .
C56 H56B 0.9650 .
C56 H56C 0.9587 .
C57 N1 0.95(6) .
C57 O15 1.24(5) .
C58 N1 1.80(8) .
C58 H58A 0.9625 .
C58 H58B 0.9570 .
C58 H58C 0.9601 .
C59 N1 1.40(5) .
C59 H59A 0.9600 .
C59 H59B 0.9600 .
C59 H59C 0.9600 .
O1 Eu2 2.380(13) 1_464
O2 Eu2 2.329(14) 2_556
O3 Eu1 2.357(14) 2_666
O5 Eu2 2.355(17) 1_454
O6 Eu2 2.326(14) 2_546
